data_7229204
loop_
_publ_author_name
'Usoltsev, Andrey N.'
'Adonin, Sergey A.'
'Novikov, Alexander S.'
'Samsonenko, Denis G.'
'Sokolov, Maksim Nailyevich'
'Fedin, Vladimir P.'

_publ_section_title
;
 One-dimensional polymeric polybromotellurates (IV): structural and
 theoretical insights into halogen&#x00B7;&#x00B7;&#x00B7;halogen contacts
;
_journal_name_full CrystEngComm
_journal_paper_doi 10.1039/C7CE01487B
_journal_year 2017
_chemical_formula_sum 'C12 H16 Br6 N2 Te'
_chemical_formula_weight 795.33
_space_group_crystal_system monoclinic
_space_group_IT_number 14
_space_group_name_Hall '-P 2ybc'
_space_group_name_H-M_alt 'P 1 21/c 1'
_symmetry_space_group_name_Hall '-P 2ybc'
_symmetry_space_group_name_H-M 'P 1 21/c 1'
_atom_sites_solution_hydrogens geom
_atom_sites_solution_primary direct
_atom_sites_solution_secondary difmap
_audit_creation_method SHELXL-2014/7
_audit_update_record
;
2017-07-12 deposited with the CCDC.
2017-09-18 downloaded from the CCDC.
;
_cell_angle_alpha 90
_cell_angle_beta 93.656(4)
_cell_angle_gamma 90
_cell_formula_units_Z 2
_cell_length_a 8.5539(4)
_cell_length_b 16.2583(8)
_cell_length_c 7.3347(3)
_cell_measurement_reflns_used 2004
_cell_measurement_temperature 130(2)
_cell_measurement_theta_max 28.67
_cell_measurement_theta_min 4.44
_cell_volume 1017.97(8)
_computing_cell_refinement 'CrysAlisPro 1.171.38.41 (Rigaku OD, 2015)'
_computing_data_collection 'CrysAlisPro 1.171.38.41 (Rigaku OD, 2015)'
_computing_data_reduction 'CrysAlisPro 1.171.38.41 (Rigaku OD, 2015)'
_computing_molecular_graphics 'ShelXle (H\"ubschle, 2011)'
_computing_publication_material 'CIFTAB-2014 (Sheldrick, 2015)'
_computing_structure_refinement 'SHELXL-2014 (Sheldrick, 2015)'
_computing_structure_solution 'SHELXT-2014 (Sheldrick, 2015)'
_diffrn_ambient_temperature 130(2)
_diffrn_detector 'CCD plate'
_diffrn_detector_area_resol_mean 10.6168
_diffrn_detector_type AtlasS2
_diffrn_measured_fraction_theta_full 0.996
_diffrn_measured_fraction_theta_max 0.826
_diffrn_measurement_device 'four-circle diffractometer'
_diffrn_measurement_device_type 'New Xcalibur, AtlasS2'
_diffrn_measurement_method '\w scans'
_diffrn_radiation_monochromator graphite
_diffrn_radiation_probe x-ray
_diffrn_radiation_source 'fine-focus sealed tube'
_diffrn_radiation_type MoK\a
_diffrn_radiation_wavelength 0.71073
_diffrn_reflns_av_R_equivalents 0.0304
_diffrn_reflns_av_unetI/netI 0.0454
_diffrn_reflns_Laue_measured_fraction_full 0.996
_diffrn_reflns_Laue_measured_fraction_max 0.826
_diffrn_reflns_limit_h_max 10
_diffrn_reflns_limit_h_min -8
_diffrn_reflns_limit_k_max 14
_diffrn_reflns_limit_k_min -21
_diffrn_reflns_limit_l_max 8
_diffrn_reflns_limit_l_min -9
_diffrn_reflns_number 4801
_diffrn_reflns_point_group_measured_fraction_full 0.996
_diffrn_reflns_point_group_measured_fraction_max 0.826
_diffrn_reflns_theta_full 25.500
_diffrn_reflns_theta_max 29.006
_diffrn_reflns_theta_min 3.461
_diffrn_source 'sealed X-ray tube'
_exptl_absorpt_coefficient_mu 13.232
_exptl_absorpt_correction_T_max 1.00000
_exptl_absorpt_correction_T_min 0.64344
_exptl_absorpt_correction_type multi-scan
_exptl_absorpt_process_details
;
CrysAlisPro 1.171.38.41 (Rigaku Oxford Diffraction, 2015)
Empirical absorption correction using spherical harmonics,
implemented in SCALE3 ABSPACK scaling algorithm.
;
_exptl_crystal_colour yellow
_exptl_crystal_density_diffrn 2.595
_exptl_crystal_description block
_exptl_crystal_F_000 728
_exptl_crystal_size_max 0.43
_exptl_crystal_size_mid 0.29
_exptl_crystal_size_min 0.14
_refine_diff_density_max 0.782
_refine_diff_density_min -0.974
_refine_diff_density_rms 0.174
_refine_ls_extinction_method none
_refine_ls_goodness_of_fit_ref 1.076
_refine_ls_hydrogen_treatment constr
_refine_ls_matrix_type full
_refine_ls_number_parameters 98
_refine_ls_number_reflns 2231
_refine_ls_number_restraints 0
_refine_ls_restrained_S_all 1.076
_refine_ls_R_factor_all 0.0344
_refine_ls_R_factor_gt 0.0286
_refine_ls_shift/su_max 0.002
_refine_ls_shift/su_mean 0.000
_refine_ls_structure_factor_coef Fsqd
_refine_ls_weighting_details 'w=1/[\s^2^(Fo^2^)+(0.0221P)^2^] where P=(Fo^2^+2Fc^2^)/3'
_refine_ls_weighting_scheme calc
_refine_ls_wR_factor_gt 0.0605
_refine_ls_wR_factor_ref 0.0623
_reflns_Friedel_coverage 0.000
_reflns_number_gt 1981
_reflns_number_total 2231
_reflns_threshold_expression >2\s(I)
_cod_data_source_file c7ce01487b2.cif
_cod_data_source_block au173light
_cod_database_code 7229204
_shelx_shelxl_version_number 2014/7
_shelx_space_group_comment
;
The symmetry employed for this shelxl refinement is uniquely defined
by the following loop, which should always be used as a source of
symmetry information in preference to the above space-group names.
They are only intended as comments.
;
_shelx_estimated_absorpt_t_min 0.070
_shelx_estimated_absorpt_t_max 0.259

loop_
_space_group_symop_operation_xyz
'x, y, z'
'-x, y+1/2, -z+1/2'
'-x, -y, -z'
'x, -y-1/2, z-1/2'

loop_
_atom_site_label
_atom_site_type_symbol
_atom_site_fract_x
_atom_site_fract_y
_atom_site_fract_z
_atom_site_U_iso_or_equiv
_atom_site_adp_type
_atom_site_occupancy
_atom_site_site_symmetry_order
_atom_site_calc_flag
_atom_site_refinement_flags_posn
_atom_site_refinement_flags_adp
_atom_site_refinement_flags_occupancy
Te1 Te 0.5000 0.5000 0.5000 0.00873(11) Uani 1 2 d S . P
Br1 Br 0.53187(5) 0.35388(3) 0.67072(5) 0.01427(12) Uani 1 1 d . . .
Br2 Br 0.19878(5) 0.46508(3) 0.40174(5) 0.01508(12) Uani 1 1 d . . .
Br3 Br 0.59782(5) 0.43063(3) 0.19083(5) 0.01284(11) Uani 1 1 d . . .
N1 N 0.7614(4) 0.6072(2) 0.0463(4) 0.0149(8) Uani 1 1 d . . .
H1N H 0.6847 0.5711 0.0404 0.018 Uiso 1 1 calc R U .
C1 C 0.9035(5) 0.5839(3) 0.1151(5) 0.0158(10) Uani 1 1 d . . .
H1 H 0.9199 0.5291 0.1570 0.019 Uiso 1 1 calc R U .
C2 C 1.0245(5) 0.6387(3) 0.1249(5) 0.0164(10) Uani 1 1 d . . .
H2 H 1.1257 0.6215 0.1704 0.020 Uiso 1 1 calc R U .
C3 C 1.0007(5) 0.7191(3) 0.0690(5) 0.0143(9) Uani 1 1 d . . .
C4 C 0.8502(5) 0.7413(3) -0.0019(5) 0.0150(9) Uani 1 1 d . . .
H4 H 0.8296 0.7960 -0.0418 0.018 Uiso 1 1 calc R U .
C5 C 0.7328(5) 0.6834(3) -0.0133(5) 0.0159(9) Uani 1 1 d . . .
H5 H 0.6314 0.6978 -0.0637 0.019 Uiso 1 1 calc R U .
C6 C 1.1289(6) 0.7822(3) 0.0880(6) 0.0248(11) Uani 1 1 d . . .
H6A H 1.1083 0.8259 -0.0023 0.037 Uiso 1 1 calc R U .
H6B H 1.2296 0.7561 0.0676 0.037 Uiso 1 1 calc R U .
H6C H 1.1326 0.8058 0.2112 0.037 Uiso 1 1 calc R U .

loop_
_atom_site_aniso_label
_atom_site_aniso_U_11
_atom_site_aniso_U_22
_atom_site_aniso_U_33
_atom_site_aniso_U_23
_atom_site_aniso_U_13
_atom_site_aniso_U_12
Te1 0.0043(2) 0.0100(2) 0.01191(19) 0.00076(14) 0.00015(13) 0.00038(16)
Br1 0.0104(2) 0.0124(2) 0.0203(2) 0.00336(17) 0.00286(16) 0.00139(18)
Br2 0.0061(2) 0.0177(3) 0.0211(2) 0.00201(18) -0.00175(16) -0.00116(19)
Br3 0.0101(2) 0.0130(2) 0.0155(2) -0.00055(17) 0.00097(16) -0.00019(18)
N1 0.011(2) 0.015(2) 0.0189(18) -0.0013(16) 0.0026(14) -0.0064(17)
C1 0.017(3) 0.015(2) 0.015(2) -0.0003(18) 0.0037(17) 0.000(2)
C2 0.008(2) 0.023(3) 0.017(2) 0.0016(19) 0.0003(16) 0.001(2)
C3 0.014(2) 0.020(2) 0.010(2) 0.0007(18) 0.0032(15) -0.005(2)
C4 0.017(3) 0.011(2) 0.018(2) -0.0008(18) 0.0049(17) -0.002(2)
C5 0.009(2) 0.019(2) 0.020(2) 0.0003(19) 0.0017(17) 0.001(2)
C6 0.016(3) 0.025(3) 0.032(3) 0.006(2) -0.0050(19) -0.010(2)

loop_
_atom_type_symbol
_atom_type_description
_atom_type_scat_dispersion_real
_atom_type_scat_dispersion_imag
_atom_type_scat_source
C C 0.0033 0.0016 'International Tables Vol C Tables 4.2.6.8 and 6.1.1.4'
H H 0.0000 0.0000 'International Tables Vol C Tables 4.2.6.8 and 6.1.1.4'
N N 0.0061 0.0033 'International Tables Vol C Tables 4.2.6.8 and 6.1.1.4'
Br Br -0.2901 2.4595 'International Tables Vol C Tables 4.2.6.8 and 6.1.1.4'
Te Te -0.5308 1.6751 'International Tables Vol C Tables 4.2.6.8 and 6.1.1.4'

loop_
_geom_angle_atom_site_label_1
_geom_angle_atom_site_label_2
_geom_angle_atom_site_label_3
_geom_angle
_geom_angle_site_symmetry_1
_geom_angle_site_symmetry_3
_geom_angle_publ_flag
Br1 Te1 Br1 180.0 . 3_666 yes
Br1 Te1 Br2 89.700(13) . 3_666 yes
Br1 Te1 Br2 89.701(13) 3_666 . ?
Br1 Te1 Br2 90.299(13) . . yes
Br1 Te1 Br2 90.300(13) 3_666 3_666 ?
Br1 Te1 Br3 89.681(12) . . yes
Br1 Te1 Br3 89.682(12) 3_666 3_666 ?
Br1 Te1 Br3 90.318(12) . 3_666 yes
Br1 Te1 Br3 90.319(12) 3_666 . ?
Br2 Te1 Br2 180.0 3_666 . yes
Br2 Te1 Br3 88.309(13) 3_666 . ?
Br2 Te1 Br3 88.310(13) . 3_666 ?
Br2 Te1 Br3 91.690(13) . . yes
Br2 Te1 Br3 91.691(13) 3_666 3_666 ?
Br3 Te1 Br3 180.0 3_666 . yes
C1 N1 H1N 119.0 . . ?
C5 N1 H1N 119.0 . . ?
C5 N1 C1 122.0(4) . . ?
N1 C1 H1 120.0 . . ?
N1 C1 C2 120.1(4) . . ?
C2 C1 H1 120.0 . . ?
C1 C2 H2 119.8 . . ?
C1 C2 C3 120.4(4) . . ?
C3 C2 H2 119.8 . . ?
C2 C3 C4 117.8(4) . . ?
C2 C3 C6 121.7(4) . . ?
C4 C3 C6 120.4(4) . . ?
C3 C4 H4 120.1 . . ?
C5 C4 C3 119.7(4) . . ?
C5 C4 H4 120.1 . . ?
N1 C5 C4 119.9(4) . . ?
N1 C5 H5 120.0 . . ?
C4 C5 H5 120.0 . . ?
C3 C6 H6A 109.5 . . ?
C3 C6 H6B 109.5 . . ?
C3 C6 H6C 109.5 . . ?
H6A C6 H6B 109.5 . . ?
H6A C6 H6C 109.5 . . ?
H6B C6 H6C 109.5 . . ?

loop_
_geom_bond_atom_site_label_1
_geom_bond_atom_site_label_2
_geom_bond_distance
_geom_bond_site_symmetry_2
_geom_bond_publ_flag
Te1 Br1 2.6913(4) . yes
Te1 Br1 2.6913(4) 3_666 ?
Te1 Br2 2.6914(4) . yes
Te1 Br2 2.6914(4) 3_666 ?
Te1 Br3 2.7123(4) . yes
Te1 Br3 2.7123(4) 3_666 ?
N1 H1N 0.8800 . ?
N1 C1 1.341(6) . ?
N1 C5 1.331(5) . ?
C1 H1 0.9500 . ?
C1 C2 1.365(6) . ?
C2 H2 0.9500 . ?
C2 C3 1.382(6) . ?
C3 C4 1.404(6) . ?
C3 C6 1.502(6) . ?
C4 H4 0.9500 . ?
C4 C5 1.374(6) . ?
C5 H5 0.9500 . ?
C6 H6A 0.9800 . ?
C6 H6B 0.9800 . ?
C6 H6C 0.9800 . ?
